data_1544390
loop_
_publ_author_name
'Liu, G.'
'Greedan, J.E.'

_publ_section_title
;
 The synthesis, structure, and characterization of a novel 24-layer oxide:
 Ba8V7O22 with V(III), V(IV), and V(V)
;
_journal_name_full 'Journal of Solid State Chemistry'
_journal_page_first 371
_journal_page_last 380
_journal_volume 108
_journal_year 1994
_chemical_formula_sum 'Ba8 O22 V7'
_chemical_name_common Ba8V7O22
_space_group_IT_number 166
_space_group_name_H-M_alt 'R -3 m'
_symmetry_space_group_name_Hall '-R 3 2"'
_symmetry_space_group_name_H-M 'R -3 m :H'
_cell_angle_alpha 90
_cell_angle_beta 90
_cell_angle_gamma 120
_cell_formula_units_Z 3
_cell_length_a 5.7841(7)
_cell_length_b 5.7841(7)
_cell_length_c 57.074(11)
_cell_volume 1653.6(4)
_cod_data_source_file Ba8V7O22.cif
_cod_data_source_block Ba8V7O22
_cod_original_formula_sum 'Ba8 V7 O22'
_cod_database_code 1544390

loop_
_space_group_symop_operation_xyz
'x, y, z'
'-x, -y, -z'
'-y, x-y, z'
'y, -x+y, -z'
'-x+y, -x, z'
'x-y, x, -z'
'y, x, -z'
'-y, -x, z'
'x-y, -y, -z'
'-x+y, y, z'
'-x, -x+y, -z'
'x, x-y, z'
'x+2/3, y+1/3, z+1/3'
'-x+2/3, -y+1/3, -z+1/3'
'-y+2/3, x-y+1/3, z+1/3'
'y+2/3, -x+y+1/3, -z+1/3'
'-x+y+2/3, -x+1/3, z+1/3'
'x-y+2/3, x+1/3, -z+1/3'
'y+2/3, x+1/3, -z+1/3'
'-y+2/3, -x+1/3, z+1/3'
'x-y+2/3, -y+1/3, -z+1/3'
'-x+y+2/3, y+1/3, z+1/3'
'-x+2/3, -x+y+1/3, -z+1/3'
'x+2/3, x-y+1/3, z+1/3'
'x+1/3, y+2/3, z+2/3'
'-x+1/3, -y+2/3, -z+2/3'
'-y+1/3, x-y+2/3, z+2/3'
'y+1/3, -x+y+2/3, -z+2/3'
'-x+y+1/3, -x+2/3, z+2/3'
'x-y+1/3, x+2/3, -z+2/3'
'y+1/3, x+2/3, -z+2/3'
'-y+1/3, -x+2/3, z+2/3'
'x-y+1/3, -y+2/3, -z+2/3'
'-x+y+1/3, y+2/3, z+2/3'
'-x+1/3, -x+y+2/3, -z+2/3'
'x+1/3, x-y+2/3, z+2/3'

loop_
_atom_site_label
_atom_site_occupancy
_atom_site_fract_x
_atom_site_fract_y
_atom_site_fract_z
_atom_site_adp_type
_atom_site_U_iso_or_equiv
_atom_site_type_symbol
Ba1 1.0 0.000000 0.000000 0.31720(10) Uiso 0.009333 Ba
Ba2 1.0 0.000000 0.000000 0.10470(10) Uiso 0.017333 Ba
Ba3 1.0 0.000000 0.000000 0.18120(10) Uiso 0.010333 Ba
Ba4 1.0 0.000000 0.000000 0.38910(10) Uiso 0.008667 Ba
V1 1.0 0.000000 0.000000 0.04350(10) Uiso 0.007000 V
V2 1.0 0.000000 0.000000 0.46530(10) Uiso 0.009333 V
V3 1.0 0.000000 0.000000 0.25650(10) Uiso 0.007333 V
V4 1.0 0.000000 0.000000 0.000000 Uiso 0.008333 V
O1 1.0 0.1527(2) -0.1527(2) 0.02100(10) Uiso 0.010111 O
O2 1.0 0.1714(2) -0.1714(2) 0.14200(10) Uiso 0.014667 O
O3 1.0 -0.1675(2) 0.1675(2) 0.06410(10) Uiso 0.012556 O
O4 1.0 0.000000 0.000000 0.22720(10) Uiso 0.040000 O
O5 1.0 0.000000 0.000000 0.43560(10) Uiso 0.030667 O

loop_
_atom_site_aniso_label
_atom_site_aniso_U_11
_atom_site_aniso_U_22
_atom_site_aniso_U_33
_atom_site_aniso_U_12
_atom_site_aniso_U_13
_atom_site_aniso_U_23
Ba1 0.00900 0.00900 0.01000 0.00450 0.00000 0.00000
Ba2 0.02200 0.02200 0.00800 0.01100 0.00000 0.00000
Ba3 0.01100 0.01100 0.00900 0.00550 0.00000 0.00000
Ba4 0.00900 0.00900 0.00800 0.00450 0.00000 0.00000
V1 0.00700 0.00700 0.00700 0.00350 0.00000 0.00000
V2 0.01000 0.01000 0.00800 0.00500 0.00000 0.00000
V3 0.00800 0.00800 0.00600 0.00400 0.00000 0.00000
V4 0.00700 0.00700 0.01100 0.00350 0.00000 0.00000
O1 0.01200 0.01200 0.00900 0.00800 0.00000 0.00000
O2 0.01600 0.01600 0.01600 0.01100 0.00000 0.00000
O3 0.01200 0.01200 0.01500 0.00700 0.00200 -0.00200
O4 0.05200 0.05200 0.01600 0.02600 0.00000 0.00000
O5 0.04200 0.04200 0.00800 0.02100 0.00000 0.00000
